data_7048087
loop_
_publ_author_name
'Abad Gal\'an, Laura'
'Sobolev, Alexandre N.'
'Zysman-Colman, Eli'
'Ogden, Mark I.'
'Massi, Massimiliano'

_publ_section_title
;
 Lanthanoid complexes supported by retro-Claisen condensation products of
 \b-triketonates.
;
_journal_issue 48
_journal_name_full 'Dalton transactions (Cambridge, England : 2003)'
_journal_page_first 17469
_journal_page_last 17478
_journal_paper_doi 10.1039/c8dt03585g
_journal_volume 47
_journal_year 2018
_chemical_formula_moiety 'C58 H61 O7 Yb'
_chemical_formula_sum 'C58 H61 O7 Yb'
_chemical_formula_weight 1043.10
_space_group_crystal_system monoclinic
_space_group_IT_number 14
_space_group_name_Hall '-P 2ybc'
_space_group_name_H-M_alt 'P 1 21/c 1'
_symmetry_space_group_name_Hall '-P 2ybc'
_symmetry_space_group_name_H-M 'P 1 21/c 1'
_atom_sites_solution_hydrogens geom
_audit_creation_method SHELXL-2018/3
_audit_update_record
;
2018-10-10 deposited with the CCDC.
2018-11-13 downloaded from the CCDC.
;
_cell_angle_alpha 90
_cell_angle_beta 105.316(1)
_cell_angle_gamma 90
_cell_formula_units_Z 8
_cell_length_a 27.6844(3)
_cell_length_b 12.2823(1)
_cell_length_c 30.1388(3)
_cell_measurement_reflns_used 65692
_cell_measurement_temperature 100(2)
_cell_measurement_theta_max 32.283
_cell_measurement_theta_min 2.12
_cell_volume 9884.07(17)
_computing_cell_refinement 'CrysAlisPro 1.171.39.46 (Rigaku OD, 2018)'
_computing_data_collection 'CrysAlisPro 1.171.39.46 (Rigaku OD, 2018)'
_computing_data_reduction 'CrysAlisPro 1.171.39.46 (Rigaku OD, 2018)'
_computing_molecular_graphics 'X-Seed v. 4.0 (Barbour, 2001)'
_computing_publication_material 'SHELXL-2018/3 (Sheldrick, 2015)'
_computing_structure_refinement 'SHELXL-2018/3 (Sheldrick, 2015)'
_computing_structure_solution 'SHELXT-2015/1 (Sheldrick, 2015)'
_diffrn_ambient_temperature 100(2)
_diffrn_detector_area_resol_mean 10.4738
_diffrn_measured_fraction_theta_full 0.999
_diffrn_measured_fraction_theta_max 0.954
_diffrn_measurement_device_type 'Oxford Diffraction Gemini-R Ultra, Ruby CCD'
_diffrn_measurement_method '\w scans'
_diffrn_orient_matrix_type 'CrysAlisPro convention (1999,Acta A55,543-557)'
_diffrn_orient_matrix_UB_11 -0.0005311
_diffrn_orient_matrix_UB_12 0.0573943
_diffrn_orient_matrix_UB_13 0.0024249
_diffrn_orient_matrix_UB_21 -0.0262260
_diffrn_orient_matrix_UB_22 -0.0001676
_diffrn_orient_matrix_UB_23 -0.0100969
_diffrn_orient_matrix_UB_31 -0.0041781
_diffrn_orient_matrix_UB_32 -0.0063923
_diffrn_orient_matrix_UB_33 0.0220843
_diffrn_radiation_monochromator graphite
_diffrn_radiation_source 'normal-focus sealed tube'
_diffrn_radiation_type MoK\a
_diffrn_radiation_wavelength 0.71073
_diffrn_reflns_av_R_equivalents 0.0415
_diffrn_reflns_av_unetI/netI 0.0302
_diffrn_reflns_Laue_measured_fraction_full 0.999
_diffrn_reflns_Laue_measured_fraction_max 0.954
_diffrn_reflns_limit_h_max 41
_diffrn_reflns_limit_h_min -40
_diffrn_reflns_limit_k_max 18
_diffrn_reflns_limit_k_min -18
_diffrn_reflns_limit_l_max 43
_diffrn_reflns_limit_l_min -44
_diffrn_reflns_number 204134
_diffrn_reflns_point_group_measured_fraction_full 0.999
_diffrn_reflns_point_group_measured_fraction_max 0.954
_diffrn_reflns_theta_full 25.242
_diffrn_reflns_theta_max 32.435
_diffrn_reflns_theta_min 2.171
_exptl_absorpt_coefficient_mu 1.945
_exptl_absorpt_correction_T_max 1.0
_exptl_absorpt_correction_T_min 0.83507
_exptl_absorpt_correction_type multi-scan
_exptl_absorpt_process_details
;
CrysAlisPro 1.171.38.46 (Rigaku Oxford Diffraction, 2015)
Empirical absorption correction using spherical harmonics,
 implemented in SCALE3 ABSPACK scaling algorithm.
;
_exptl_crystal_colour yellow
_exptl_crystal_density_diffrn 1.402
_exptl_crystal_description needle
_exptl_crystal_F_000 4280
_exptl_crystal_size_max 0.310
_exptl_crystal_size_mid 0.230
_exptl_crystal_size_min 0.170
_refine_diff_density_max 3.962
_refine_diff_density_min -1.051
_refine_diff_density_rms 0.122
_refine_ls_extinction_method none
_refine_ls_goodness_of_fit_ref 1.002
_refine_ls_hydrogen_treatment constr
_refine_ls_matrix_type full
_refine_ls_number_parameters 1206
_refine_ls_number_reflns 33939
_refine_ls_number_restraints 13
_refine_ls_restrained_S_all 1.005
_refine_ls_R_factor_all 0.0586
_refine_ls_R_factor_gt 0.0449
_refine_ls_shift/su_max 0.004
_refine_ls_shift/su_mean 0.000
_refine_ls_structure_factor_coef Fsqd
_refine_ls_weighting_details 'w=1/[\s^2^(Fo^2^)+(0.0650P)^2^+22.0000P] where P=(Fo^2^+2Fc^2^)/3'
_refine_ls_weighting_scheme calc
_refine_ls_wR_factor_gt 0.1146
_refine_ls_wR_factor_ref 0.1231
_reflns_Friedel_coverage 0.000
_reflns_number_gt 28533
_reflns_number_total 33939
_reflns_threshold_expression 'I > 2\s(I)'
_cod_data_source_file c8dt03585g2.cif
_cod_data_source_block mxm263la
_cod_depositor_comments 'Adding full bibliography for 7048079--7048089.cif.'
_cod_original_cell_volume 9884.06(17)
_cod_database_code 7048087
_shelx_shelxl_version_number 2018/3
_shelx_space_group_comment
;
The symmetry employed for this shelxl refinement is uniquely defined
by the following loop, which should always be used as a source of
symmetry information in preference to the above space-group names.
They are only intended as comments.
;
_shelx_estimated_absorpt_t_min 0.584
_shelx_estimated_absorpt_t_max 0.733

loop_
_space_group_symop_operation_xyz
'x, y, z'
'-x, y+1/2, -z+1/2'
'-x, -y, -z'
'x, -y-1/2, z-1/2'

loop_
_atom_site_label
_atom_site_type_symbol
_atom_site_fract_x
_atom_site_fract_y
_atom_site_fract_z
_atom_site_U_iso_or_equiv
_atom_site_adp_type
_atom_site_occupancy
_atom_site_site_symmetry_order
_atom_site_calc_flag
_atom_site_refinement_flags_posn
_atom_site_refinement_flags_adp
Yb1 Yb 0.07797(2) 0.84136(2) 0.52066(2) 0.01998(4) Uani 1 1 d . .
O1 O 0.05554(10) 1.01107(19) 0.48728(9) 0.0330(5) Uani 1 1 d . .
H1 H 0.036949 1.052692 0.497529 0.040 Uiso 1 1 calc R U
C1 C 0.07755(16) 1.0710(3) 0.45603(14) 0.0414(9) Uani 1 1 d . .
H1A H 0.057123 1.135400 0.444693 0.062 Uiso 1 1 calc R U
H1B H 0.078839 1.024275 0.430000 0.062 Uiso 1 1 calc R U
H1C H 0.111549 1.093744 0.472262 0.062 Uiso 1 1 calc R U
C10 C 0.21056(12) 0.8947(3) 0.52534(11) 0.0261(6) Uani 1 1 d . .
H10 H 0.245023 0.903557 0.526771 0.031 Uiso 1 1 calc R U
O11 O 0.15156(8) 0.88335(18) 0.56960(7) 0.0225(4) Uani 1 1 d . .
O12 O 0.13028(9) 0.86527(19) 0.47646(8) 0.0268(4) Uani 1 1 d . .
C110 C 0.19634(11) 0.8944(2) 0.56670(10) 0.0207(5) Uani 1 1 d . .
C111 C 0.23573(11) 0.9132(3) 0.61071(11) 0.0244(6) Uani 1 1 d . .
C112 C 0.28570(12) 0.8864(3) 0.61590(12) 0.0296(7) Uani 1 1 d . .
H112 H 0.295437 0.853027 0.591172 0.035 Uiso 1 1 calc R U
C113 C 0.32138(13) 0.9078(4) 0.65658(13) 0.0393(8) Uani 1 1 d . .
H113 H 0.355173 0.887290 0.659514 0.047 Uiso 1 1 calc R U
C114 C 0.30903(15) 0.9586(4) 0.69335(14) 0.0455(10) Uani 1 1 d . .
C115 C 0.25896(15) 0.9846(3) 0.68845(13) 0.0397(8) Uani 1 1 d . .
H115 H 0.249438 1.018666 0.713145 0.048 Uiso 1 1 calc R U
C116 C 0.22281(13) 0.9615(3) 0.64807(11) 0.0304(7) Uani 1 1 d . .
H116 H 0.188760 0.978707 0.645695 0.036 Uiso 1 1 calc R U
C117 C 0.3499(2) 0.9819(6) 0.73689(18) 0.080(2) Uani 1 1 d . .
H11A H 0.365489 0.911410 0.748632 0.096 Uiso 1 1 calc R U
H11B H 0.375865 1.025818 0.728131 0.096 Uiso 1 1 calc R U
C118 C 0.33715(18) 1.0371(4) 0.77493(15) 0.0548(12) Uani 1 1 d . .
H11C H 0.367479 1.047010 0.800149 0.082 Uiso 1 1 calc R U
H11D H 0.312903 0.993245 0.785667 0.082 Uiso 1 1 calc R U
H11E H 0.322492 1.108370 0.764623 0.082 Uiso 1 1 calc R U
C120 C 0.17667(12) 0.8826(2) 0.48217(10) 0.0236(6) Uani 1 1 d . .
C121 C 0.19418(14) 0.8925(3) 0.43920(11) 0.0305(7) Uani 1 1 d . .
C122 C 0.24473(16) 0.8978(3) 0.43975(14) 0.0407(9) Uani 1 1 d . .
H122 H 0.269644 0.894120 0.468249 0.049 Uiso 1 1 calc R U
C123 C 0.2590(2) 0.9083(4) 0.39898(16) 0.0569(14) Uani 1 1 d . .
H123 H 0.293580 0.911434 0.400017 0.068 Uiso 1 1 calc R U
C124 C 0.2238(2) 0.9141(4) 0.35727(15) 0.0638(16) Uani 1 1 d . .
C125 C 0.1734(2) 0.9089(4) 0.35651(14) 0.0585(14) Uani 1 1 d . .
H125 H 0.148730 0.913127 0.327888 0.070 Uiso 1 1 calc R U
C126 C 0.15837(19) 0.8974(3) 0.39711(12) 0.0441(10) Uani 1 1 d . .
H126 H 0.123783 0.892959 0.395896 0.053 Uiso 1 1 calc R U
C127 C 0.2410(2) 0.9235(4) 0.31384(18) 0.0675(15) Uani 1 1 d D U
H12A H 0.272407 0.881709 0.317585 0.081 Uiso 1 1 calc R U
H12B H 0.215340 0.891172 0.287883 0.081 Uiso 1 1 calc R U
C128 C 0.2497(3) 1.0390(4) 0.3028(2) 0.086(2) Uani 1 1 d D U
H12C H 0.260548 1.041852 0.274446 0.128 Uiso 1 1 calc R U
H12D H 0.275677 1.070632 0.328140 0.128 Uiso 1 1 calc R U
H12E H 0.218542 1.080332 0.298731 0.128 Uiso 1 1 calc R U
C20 C -0.01009(11) 0.6360(2) 0.45574(11) 0.0226(5) Uani 1 1 d . .
H20 H -0.032111 0.578205 0.442740 0.027 Uiso 1 1 calc R U
O21 O 0.07458(8) 0.68711(18) 0.48002(8) 0.0251(4) Uani 1 1 d . .
O22 O -0.00612(8) 0.81367(17) 0.48793(7) 0.0216(4) Uani 1 1 d . .
C210 C 0.04112(11) 0.6217(2) 0.45942(10) 0.0196(5) Uani 1 1 d . .
C211 C 0.05777(11) 0.5264(2) 0.43654(10) 0.0209(5) Uani 1 1 d . .
C212 C 0.02769(12) 0.4349(3) 0.42312(13) 0.0306(7) Uani 1 1 d . .
H212 H -0.004676 0.432171 0.428311 0.037 Uiso 1 1 calc R U
C213 C 0.04474(13) 0.3478(3) 0.40225(15) 0.0367(8) Uani 1 1 d . .
H213 H 0.023608 0.286429 0.392990 0.044 Uiso 1 1 calc R U
C214 C 0.09212(14) 0.3483(3) 0.39455(15) 0.0352(8) Uani 1 1 d . .
C215 C 0.12216(12) 0.4387(3) 0.40852(13) 0.0318(7) Uani 1 1 d . .
H215 H 0.154802 0.440418 0.403910 0.038 Uiso 1 1 calc R U
C216 C 0.10535(12) 0.5270(3) 0.42920(11) 0.0264(6) Uani 1 1 d . .
H216 H 0.126530 0.588376 0.438397 0.032 Uiso 1 1 calc R U
C217 C 0.10962(18) 0.2529(4) 0.37104(19) 0.0556(13) Uani 1 1 d . .
H21A H 0.101176 0.184152 0.384422 0.067 Uiso 1 1 calc R U
H21B H 0.146481 0.256193 0.376704 0.067 Uiso 1 1 calc R U
C218 C 0.0853(3) 0.2530(6) 0.3191(2) 0.099(3) Uani 1 1 d . .
H21C H 0.097865 0.191011 0.304965 0.148 Uiso 1 1 calc R U
H21D H 0.093728 0.320923 0.305744 0.148 Uiso 1 1 calc R U
H21E H 0.048906 0.247306 0.313378 0.148 Uiso 1 1 calc R U
C220 C -0.03095(11) 0.7288(2) 0.46980(10) 0.0197(5) Uani 1 1 d . .
C221 C -0.08644(11) 0.7310(2) 0.46088(10) 0.0217(5) Uani 1 1 d . .
C222 C -0.11156(12) 0.6412(3) 0.47245(12) 0.0272(6) Uani 1 1 d . .
H222 H -0.092948 0.578658 0.485485 0.033 Uiso 1 1 calc R U
C223 C -0.16302(13) 0.6415(3) 0.46532(13) 0.0320(7) Uani 1 1 d . .
H223 H -0.179030 0.579296 0.473716 0.038 Uiso 1 1 calc R U
C224 C -0.19161(12) 0.7304(3) 0.44620(12) 0.0308(7) Uani 1 1 d . .
C225 C -0.16676(13) 0.8195(3) 0.43390(14) 0.0346(8) Uani 1 1 d . .
H225 H -0.185708 0.881022 0.420134 0.042 Uiso 1 1 calc R U
C226 C -0.11465(13) 0.8210(3) 0.44127(13) 0.0309(7) Uani 1 1 d . .
H226 H -0.098624 0.883188 0.432923 0.037 Uiso 1 1 calc R U
C227 C -0.24709(14) 0.7327(4) 0.44012(15) 0.0431(9) Uani 1 1 d . .
H22A H -0.261694 0.662113 0.427352 0.052 Uiso 1 1 calc R U
H22B H -0.262179 0.790484 0.417884 0.052 Uiso 1 1 calc R U
C228 C -0.2598(2) 0.7539(7) 0.48598(19) 0.089(3) Uani 1 1 d . .
H22C H -0.296117 0.762233 0.480451 0.134 Uiso 1 1 calc R U
H22D H -0.243058 0.820622 0.499931 0.134 Uiso 1 1 calc R U
H22E H -0.248346 0.692389 0.506812 0.134 Uiso 1 1 calc R U
C30 C 0.06731(11) 0.8129(2) 0.63905(10) 0.0225(5) Uani 1 1 d . .
H30 H 0.070461 0.809615 0.671183 0.027 Uiso 1 1 calc R U
O31 O 0.04785(8) 0.92941(17) 0.57388(7) 0.0228(4) Uani 1 1 d . .
O32 O 0.08039(9) 0.71780(17) 0.57513(7) 0.0235(4) Uani 1 1 d . .
C310 C 0.04814(10) 0.9091(2) 0.61543(10) 0.0195(5) Uani 1 1 d . .
C311 C 0.02542(11) 0.9942(2) 0.63925(10) 0.0208(5) Uani 1 1 d . .
C312 C 0.01139(15) 0.9761(3) 0.67956(13) 0.0353(8) Uani 1 1 d . .
H312 H 0.016784 0.906504 0.693784 0.042 Uiso 1 1 calc R U
C313 C -0.01047(15) 1.0582(3) 0.69944(13) 0.0371(8) Uani 1 1 d . .
H313 H -0.019812 1.043451 0.726979 0.045 Uiso 1 1 calc R U
C314 C -0.01892(14) 1.1609(3) 0.68009(12) 0.0290(7) Uani 1 1 d . .
C315 C -0.0049(2) 1.1787(3) 0.64006(15) 0.0535(13) Uani 1 1 d . .
H315 H -0.009808 1.248585 0.626079 0.064 Uiso 1 1 calc R U
C316 C 0.01642(18) 1.0964(3) 0.61977(13) 0.0445(11) Uani 1 1 d . .
H316 H 0.024970 1.110829 0.591817 0.053 Uiso 1 1 calc R U
C317 C -0.04328(17) 1.2490(3) 0.70202(14) 0.0403(9) Uani 1 1 d . .
H31A H -0.079983 1.244645 0.688812 0.048 Uiso 1 1 calc R U
H31B H -0.036416 1.233164 0.735322 0.048 Uiso 1 1 calc R U
C318 C -0.02685(18) 1.3637(3) 0.69647(15) 0.0449(10) Uani 1 1 d . .
H31C H -0.043536 1.413708 0.713005 0.067 Uiso 1 1 calc R U
H31D H -0.035821 1.382876 0.663741 0.067 Uiso 1 1 calc R U
H31E H 0.009518 1.369370 0.709031 0.067 Uiso 1 1 calc R U
C320 C 0.08201(11) 0.7217(2) 0.61778(10) 0.0211(5) Uani 1 1 d . .
C321 C 0.09786(11) 0.6185(2) 0.64401(10) 0.0227(5) Uani 1 1 d . .
C322 C 0.09516(15) 0.6007(3) 0.68895(12) 0.0340(7) Uani 1 1 d . .
H322 H 0.083605 0.656860 0.705222 0.041 Uiso 1 1 calc R U
C323 C 0.10937(16) 0.5007(3) 0.70999(13) 0.0382(8) Uani 1 1 d . .
H323 H 0.107002 0.489616 0.740539 0.046 Uiso 1 1 calc R U
C324 C 0.12691(13) 0.4165(3) 0.68771(12) 0.0305(7) Uani 1 1 d . .
C325 C 0.12969(13) 0.4343(3) 0.64293(12) 0.0317(7) Uani 1 1 d . .
H325 H 0.141397 0.378093 0.626779 0.038 Uiso 1 1 calc R U
C326 C 0.11540(13) 0.5342(3) 0.62154(11) 0.0277(6) Uani 1 1 d . .
H326 H 0.117679 0.545073 0.590950 0.033 Uiso 1 1 calc R U
C327 C 0.14245(16) 0.3077(3) 0.71083(15) 0.0404(9) Uani 1 1 d . .
H32A H 0.116157 0.253109 0.697953 0.049 Uiso 1 1 calc R U
H32B H 0.145136 0.314579 0.744117 0.049 Uiso 1 1 calc R U
C328 C 0.1927(2) 0.2668(5) 0.70446(19) 0.0647(15) Uani 1 1 d . .
H32C H 0.204073 0.203996 0.724543 0.097 Uiso 1 1 calc R U
H32D H 0.217657 0.325151 0.712447 0.097 Uiso 1 1 calc R U
H32E H 0.188404 0.245335 0.672337 0.097 Uiso 1 1 calc R U
Yb2 Yb 0.42544(2) 0.66699(2) 0.47029(2) 0.01696(3) Uani 1 1 d . .
O2 O 0.44136(8) 0.49298(17) 0.50274(7) 0.0210(4) Uani 1 1 d . .
H2 H 0.464485 0.454666 0.497696 0.025 Uiso 1 1 calc R U
C2 C 0.41472(16) 0.4309(3) 0.53023(14) 0.0380(8) Uani 1 1 d . .
H2A H 0.432316 0.362178 0.539951 0.057 Uiso 1 1 calc R U
H2B H 0.380583 0.415608 0.511755 0.057 Uiso 1 1 calc R U
H2C H 0.413379 0.473305 0.557427 0.057 Uiso 1 1 calc R U
C40 C 0.29323(11) 0.6294(3) 0.46913(10) 0.0316(7) Uani 1 1 d . .
H40 H 0.258798 0.623662 0.468368 0.038 Uiso 1 1 calc R U
O41 O 0.35058(7) 0.63609(18) 0.42371(7) 0.0205(4) Uani 1 1 d . .
O42 O 0.37470(8) 0.64648(18) 0.51745(7) 0.0228(4) Uani 1 1 d . .
C410 C 0.30583(11) 0.6324(3) 0.42728(10) 0.0224(5) Uani 1 1 d . .
C411 C 0.26568(11) 0.6299(3) 0.38308(10) 0.0269(6) Uani 1 1 d . .
C412 C 0.21523(12) 0.6167(3) 0.38057(11) 0.0309(7) Uani 1 1 d . .
H412 H 0.204980 0.609884 0.408138 0.037 Uiso 1 1 calc R U
C413 C 0.17946(12) 0.6134(3) 0.33845(11) 0.0338(8) Uani 1 1 d . .
H413 H 0.145383 0.600627 0.337610 0.041 Uiso 1 1 calc R U
C414 C 0.19279(12) 0.6285(3) 0.29743(11) 0.0340(7) Uani 1 1 d . .
C415 C 0.24321(13) 0.6466(4) 0.30009(12) 0.0380(9) Uani 1 1 d . .
H415 H 0.253150 0.658702 0.272644 0.046 Uiso 1 1 calc R U
C416 C 0.27911(13) 0.6473(3) 0.34207(11) 0.0345(8) Uani 1 1 d . .
H416 H 0.313223 0.659662 0.342954 0.041 Uiso 1 1 calc R U
C417 C 0.15444(13) 0.6201(4) 0.25179(12) 0.0402(9) Uani 1 1 d . .
H41A H 0.167127 0.657525 0.228033 0.048 Uiso 1 1 calc R U
H41B H 0.123324 0.657324 0.253699 0.048 Uiso 1 1 calc R U
C418 C 0.14270(17) 0.5025(4) 0.23771(16) 0.0525(11) Uani 1 1 d . .
H41C H 0.119864 0.499939 0.206736 0.079 Uiso 1 1 calc R U
H41D H 0.126855 0.467314 0.259465 0.079 Uiso 1 1 calc R U
H41E H 0.173782 0.464151 0.237845 0.079 Uiso 1 1 calc R U
C420 C 0.32819(11) 0.6343(2) 0.51222(9) 0.0197(5) Uani 1 1 d . .
C421 C 0.31081(11) 0.6221(3) 0.55488(10) 0.0218(5) Uani 1 1 d . .
C422 C 0.26032(13) 0.6133(3) 0.55404(11) 0.0345(8) Uani 1 1 d . .
H422 H 0.235470 0.617298 0.525514 0.041 Uiso 1 1 calc R U
C423 C 0.24598(15) 0.5986(4) 0.59459(13) 0.0401(9) Uani 1 1 d . .
H423 H 0.211419 0.592563 0.593266 0.048 Uiso 1 1 calc R U
C424 C 0.28126(14) 0.5926(3) 0.63693(11) 0.0312(7) Uani 1 1 d . .
C425 C 0.33104(15) 0.6035(4) 0.63756(12) 0.0376(8) Uani 1 1 d . .
H425 H 0.355748 0.601215 0.666213 0.045 Uiso 1 1 calc R U
C426 C 0.34606(13) 0.6177(3) 0.59726(11) 0.0318(7) Uani 1 1 d . .
H426 H 0.380654 0.624334 0.598817 0.038 Uiso 1 1 calc R U
C427 C 0.26456(16) 0.5798(3) 0.68052(13) 0.0383(8) Uani 1 1 d . .
H42A H 0.242428 0.515391 0.677594 0.046 Uiso 1 1 calc R U
H42B H 0.294221 0.567033 0.706726 0.046 Uiso 1 1 calc R U
C428 C 0.23693(17) 0.6792(4) 0.69016(14) 0.0450(10) Uani 1 1 d . .
H42C H 0.225898 0.667233 0.718106 0.068 Uiso 1 1 calc R U
H42D H 0.207704 0.692379 0.664147 0.068 Uiso 1 1 calc R U
H42E H 0.259251 0.742456 0.694472 0.068 Uiso 1 1 calc R U
C50 C 0.50991(10) 0.8677(2) 0.54330(10) 0.0196(5) Uani 1 1 d . .
H50 H 0.531702 0.923475 0.558811 0.024 Uiso 1 1 calc R U
O51 O 0.50653(7) 0.68814(17) 0.51293(7) 0.0187(4) Uani 1 1 d . .
O52 O 0.42588(8) 0.82824(17) 0.50431(8) 0.0238(4) Uani 1 1 d . .
C510 C 0.45770(10) 0.8893(2) 0.53025(9) 0.0171(5) Uani 1 1 d . .
C511 C 0.43849(10) 0.9855(2) 0.55011(9) 0.0174(5) Uani 1 1 d . .
C512 C 0.46835(11) 1.0757(2) 0.56656(11) 0.0237(6) Uani 1 1 d . .
H512 H 0.501728 1.078466 0.563818 0.028 Uiso 1 1 calc R U
C513 C 0.44959(13) 1.1613(3) 0.58695(13) 0.0303(7) Uani 1 1 d . .
H513 H 0.470227 1.222865 0.597502 0.036 Uiso 1 1 calc R U
C514 C 0.40129(13) 1.1591(3) 0.59225(12) 0.0294(7) Uani 1 1 d . .
C515 C 0.37130(12) 1.0694(3) 0.57507(12) 0.0284(6) Uani 1 1 d . .
H515 H 0.337926 1.066725 0.577835 0.034 Uiso 1 1 calc R U
C516 C 0.38944(11) 0.9840(2) 0.55401(10) 0.0221(5) Uani 1 1 d . .
H516 H 0.368284 0.924049 0.542152 0.027 Uiso 1 1 calc R U
C517 C 0.38112(15) 1.2524(3) 0.61509(16) 0.0439(10) Uani 1 1 d . .
H51A H 0.365357 1.305933 0.591056 0.053 Uiso 1 1 calc R U
H51B H 0.354476 1.223591 0.628211 0.053 Uiso 1 1 calc R U
C518 C 0.4179(2) 1.3102(5) 0.6518(2) 0.0767(19) Uani 1 1 d . .
H51C H 0.401073 1.368517 0.664117 0.115 Uiso 1 1 calc R U
H51D H 0.444020 1.341582 0.639163 0.115 Uiso 1 1 calc R U
H51E H 0.433118 1.258972 0.676428 0.115 Uiso 1 1 calc R U
C520 C 0.53114(10) 0.7698(2) 0.53474(9) 0.0167(5) Uani 1 1 d . .
C521 C 0.58624(10) 0.7560(2) 0.55472(10) 0.0191(5) Uani 1 1 d . .
C522 C 0.60530(11) 0.6617(2) 0.57876(11) 0.0224(5) Uani 1 1 d . .
H522 H 0.583020 0.605274 0.582008 0.027 Uiso 1 1 calc R U
C523 C 0.65655(12) 0.6491(3) 0.59810(11) 0.0248(6) Uani 1 1 d . .
H523 H 0.668752 0.584503 0.614653 0.030 Uiso 1 1 calc R U
C524 C 0.69012(11) 0.7301(3) 0.59343(10) 0.0252(6) Uani 1 1 d . .
C525 C 0.67088(12) 0.8238(3) 0.56903(11) 0.0263(6) Uani 1 1 d . .
H525 H 0.693241 0.879560 0.565246 0.032 Uiso 1 1 calc R U
C526 C 0.61968(11) 0.8376(2) 0.55008(11) 0.0225(5) Uani 1 1 d . .
H526 H 0.607456 0.902703 0.533964 0.027 Uiso 1 1 calc R U
C527 C 0.74608(12) 0.7165(3) 0.61396(12) 0.0346(7) Uani 1 1 d . .
H52A H 0.762534 0.787720 0.613013 0.042 Uiso 1 1 calc R U
H52B H 0.759058 0.665339 0.594483 0.042 Uiso 1 1 calc R U
C528 C 0.76087(15) 0.6745(4) 0.66354(15) 0.0507(11) Uani 1 1 d . .
H52C H 0.797443 0.674099 0.675094 0.076 Uiso 1 1 calc R U
H52D H 0.748047 0.600373 0.664391 0.076 Uiso 1 1 calc R U
H52E H 0.746574 0.722146 0.682877 0.076 Uiso 1 1 calc R U
C60 C 0.43907(12) 0.6792(2) 0.35198(10) 0.0227(5) Uani 1 1 d . .
H60 H 0.435494 0.677018 0.319761 0.027 Uiso 1 1 calc R U
O61 O 0.45885(8) 0.57481(16) 0.42059(7) 0.0195(4) Uani 1 1 d . .
O62 O 0.42464(8) 0.78481(17) 0.41289(7) 0.0220(4) Uani 1 1 d . .
C610 C 0.45762(10) 0.5866(2) 0.37808(9) 0.0184(5) Uani 1 1 d . .
C611 C 0.47832(10) 0.4932(2) 0.35655(9) 0.0184(5) Uani 1 1 d . .
C612 C 0.47592(12) 0.4875(2) 0.30957(10) 0.0234(6) Uani 1 1 d . .
H612 H 0.461639 0.546137 0.289911 0.028 Uiso 1 1 calc R U
C613 C 0.49410(12) 0.3974(3) 0.29138(10) 0.0259(6) Uani 1 1 d . .
H613 H 0.492023 0.395553 0.259423 0.031 Uiso 1 1 calc R U
C614 C 0.51535(11) 0.3096(3) 0.31897(10) 0.0229(5) Uani 1 1 d . .
C615 C 0.51872(12) 0.3158(3) 0.36602(10) 0.0249(6) Uani 1 1 d . .
H615 H 0.533607 0.257829 0.385784 0.030 Uiso 1 1 calc R U
C616 C 0.50042(11) 0.4065(2) 0.38413(10) 0.0225(5) Uani 1 1 d . .
H616 H 0.503125 0.409180 0.416198 0.027 Uiso 1 1 calc R U
C617 C 0.53481(14) 0.2117(3) 0.29814(11) 0.0320(7) Uani 1 1 d . .
H61A H 0.514106 0.202642 0.266120 0.038 Uiso 1 1 calc R U
H61B H 0.569451 0.227593 0.296772 0.038 Uiso 1 1 calc R U
C618 C 0.53508(14) 0.1047(3) 0.32328(13) 0.0327(7) Uani 1 1 d . .
H61C H 0.544876 0.045761 0.305538 0.049 Uiso 1 1 calc R U
H61D H 0.501511 0.090212 0.326880 0.049 Uiso 1 1 calc R U
H61E H 0.559022 0.109001 0.353671 0.049 Uiso 1 1 calc R U
C620 C 0.42540(11) 0.7757(2) 0.37116(10) 0.0214(5) Uani 1 1 d . .
C621 C 0.41276(12) 0.8764(2) 0.34216(10) 0.0240(6) Uani 1 1 d . .
C622 C 0.41754(14) 0.8839(3) 0.29714(11) 0.0308(7) Uani 1 1 d . .
H622 H 0.427204 0.821608 0.282899 0.037 Uiso 1 1 calc R U
C623 C 0.40833(15) 0.9814(3) 0.27314(12) 0.0359(8) Uani 1 1 d . .
H623 H 0.411815 0.984741 0.242646 0.043 Uiso 1 1 calc R U
C624 C 0.39401(14) 1.0747(3) 0.29298(13) 0.0328(7) Uani 1 1 d . .
C625 C 0.38831(14) 1.0661(3) 0.33744(13) 0.0336(7) Uani 1 1 d . .
H625 H 0.377904 1.127976 0.351415 0.040 Uiso 1 1 calc R U
C626 C 0.39754(13) 0.9687(3) 0.36174(12) 0.0285(6) Uani 1 1 d . .
H626 H 0.393430 0.965018 0.392013 0.034 Uiso 1 1 calc R U
C627 C 0.38569(16) 1.1814(3) 0.26696(14) 0.0408(9) Uani 1 1 d . .
H62A H 0.413472 1.193323 0.252494 0.049 Uiso 1 1 calc R U
H62B H 0.386284 1.241588 0.288929 0.049 Uiso 1 1 calc R U
C628 C 0.33626(17) 1.1841(4) 0.22994(16) 0.0490(11) Uani 1 1 d . .
H62C H 0.332775 1.254321 0.213933 0.073 Uiso 1 1 calc R U
H62D H 0.308538 1.174638 0.244162 0.073 Uiso 1 1 calc R U
H62E H 0.335615 1.125236 0.207852 0.073 Uiso 1 1 calc R U

loop_
_atom_site_aniso_label
_atom_site_aniso_U_11
_atom_site_aniso_U_22
_atom_site_aniso_U_33
_atom_site_aniso_U_23
_atom_site_aniso_U_13
_atom_site_aniso_U_12
Yb1 0.02169(6) 0.01949(6) 0.01925(6) -0.00153(4) 0.00628(4) -0.00160(4)
O1 0.0439(14) 0.0230(11) 0.0379(13) 0.0056(10) 0.0212(11) 0.0057(10)
C1 0.046(2) 0.0375(19) 0.043(2) 0.0036(16) 0.0142(18) -0.0006(17)
C10 0.0244(14) 0.0341(16) 0.0227(14) 0.0018(12) 0.0114(11) 0.0007(12)
O11 0.0225(10) 0.0262(10) 0.0208(10) -0.0013(8) 0.0093(8) -0.0019(8)
O12 0.0311(12) 0.0299(11) 0.0212(10) -0.0016(8) 0.0098(9) -0.0056(9)
C110 0.0197(12) 0.0227(13) 0.0210(13) 0.0005(10) 0.0077(10) 0.0025(10)
C111 0.0224(13) 0.0284(14) 0.0235(14) -0.0007(11) 0.0080(11) 0.0001(11)
C112 0.0226(14) 0.0398(18) 0.0275(15) -0.0034(13) 0.0087(12) 0.0021(13)
C113 0.0222(15) 0.059(2) 0.0357(19) -0.0053(17) 0.0051(14) 0.0040(16)
C114 0.0344(19) 0.064(3) 0.0330(19) -0.0098(18) 0.0003(15) 0.0088(19)
C115 0.0373(19) 0.051(2) 0.0291(17) -0.0080(16) 0.0062(14) 0.0063(17)
C116 0.0267(15) 0.0392(18) 0.0262(15) -0.0038(13) 0.0087(12) 0.0051(13)
C117 0.045(3) 0.133(6) 0.048(3) -0.037(3) -0.013(2) 0.024(3)
C118 0.053(3) 0.065(3) 0.039(2) 0.002(2) -0.0020(19) -0.027(2)
C120 0.0323(15) 0.0194(12) 0.0227(13) -0.0004(10) 0.0139(12) -0.0024(11)
C121 0.047(2) 0.0274(15) 0.0234(14) -0.0044(12) 0.0193(14) -0.0120(14)
C122 0.053(2) 0.043(2) 0.0354(19) -0.0143(16) 0.0286(18) -0.0177(18)
C123 0.080(3) 0.060(3) 0.049(2) -0.025(2) 0.051(3) -0.042(3)
C124 0.109(4) 0.062(3) 0.038(2) -0.023(2) 0.050(3) -0.053(3)
C125 0.096(4) 0.063(3) 0.0231(18) -0.0081(18) 0.026(2) -0.037(3)
C126 0.068(3) 0.046(2) 0.0216(16) -0.0039(15) 0.0179(17) -0.019(2)
C127 0.100(3) 0.069(3) 0.047(2) -0.012(2) 0.044(2) -0.032(3)
C128 0.118(5) 0.096(4) 0.050(3) 0.004(3) 0.036(3) -0.047(4)
C20 0.0196(13) 0.0193(12) 0.0299(15) -0.0047(11) 0.0083(11) -0.0022(10)
O21 0.0246(10) 0.0228(10) 0.0285(11) -0.0075(8) 0.0083(9) -0.0030(8)
O22 0.0219(10) 0.0181(9) 0.0239(10) -0.0016(8) 0.0044(8) 0.0007(8)
C210 0.0192(12) 0.0203(12) 0.0196(12) 0.0001(10) 0.0056(10) -0.0005(10)
C211 0.0177(12) 0.0207(12) 0.0248(13) -0.0024(10) 0.0065(10) -0.0011(10)
C212 0.0191(13) 0.0254(15) 0.048(2) -0.0097(14) 0.0107(13) -0.0019(11)
C213 0.0233(15) 0.0275(16) 0.060(2) -0.0181(16) 0.0128(16) -0.0042(12)
C214 0.0290(17) 0.0310(17) 0.050(2) -0.0126(15) 0.0176(16) -0.0014(13)
C215 0.0231(14) 0.0336(17) 0.0434(19) -0.0122(14) 0.0171(14) -0.0040(13)
C216 0.0236(14) 0.0259(14) 0.0327(16) -0.0052(12) 0.0124(12) -0.0044(11)
C217 0.047(2) 0.042(2) 0.090(4) -0.028(2) 0.039(3) -0.0048(19)
C218 0.120(6) 0.103(5) 0.095(5) -0.062(4) 0.067(5) -0.035(5)
C220 0.0206(12) 0.0190(12) 0.0192(12) 0.0004(10) 0.0049(10) 0.0015(10)
C221 0.0203(13) 0.0211(13) 0.0223(13) -0.0017(10) 0.0034(10) 0.0020(10)
C222 0.0241(14) 0.0282(14) 0.0309(16) 0.0081(12) 0.0098(12) 0.0043(12)
C223 0.0264(16) 0.0366(17) 0.0358(18) 0.0065(14) 0.0129(14) 0.0008(13)
C224 0.0242(15) 0.0406(18) 0.0274(15) -0.0044(13) 0.0063(12) 0.0067(13)
C225 0.0285(16) 0.0271(15) 0.043(2) -0.0001(14) 0.0000(14) 0.0105(13)
C226 0.0294(16) 0.0205(13) 0.0372(18) 0.0007(12) -0.0011(13) 0.0023(12)
C227 0.0257(17) 0.061(3) 0.044(2) -0.0043(19) 0.0109(15) 0.0104(17)
C228 0.050(3) 0.176(8) 0.052(3) 0.003(4) 0.030(2) 0.039(4)
C30 0.0247(14) 0.0211(12) 0.0205(13) -0.0014(10) 0.0040(11) 0.0015(11)
O31 0.0256(10) 0.0217(10) 0.0210(10) -0.0011(8) 0.0057(8) 0.0007(8)
O32 0.0318(11) 0.0174(9) 0.0230(10) 0.0000(8) 0.0102(9) -0.0019(8)
C310 0.0179(12) 0.0186(12) 0.0212(12) -0.0036(10) 0.0037(10) -0.0013(10)
C311 0.0197(12) 0.0223(13) 0.0189(12) -0.0019(10) 0.0028(10) 0.0002(10)
C312 0.047(2) 0.0314(16) 0.0351(18) 0.0109(14) 0.0234(16) 0.0111(15)
C313 0.051(2) 0.0370(18) 0.0324(17) 0.0101(14) 0.0265(17) 0.0156(16)
C314 0.0360(17) 0.0281(15) 0.0257(15) 0.0002(12) 0.0132(13) 0.0055(13)
C315 0.103(4) 0.0284(17) 0.045(2) 0.0131(16) 0.046(3) 0.028(2)
C316 0.083(3) 0.0298(17) 0.0322(18) 0.0103(14) 0.035(2) 0.0202(19)
C317 0.053(2) 0.0336(18) 0.043(2) -0.0003(15) 0.0277(18) 0.0120(17)
C318 0.055(3) 0.038(2) 0.048(2) -0.0167(18) 0.026(2) -0.0026(18)
C320 0.0176(12) 0.0200(12) 0.0246(13) 0.0005(10) 0.0039(10) -0.0026(10)
C321 0.0237(13) 0.0201(13) 0.0236(13) 0.0010(10) 0.0052(11) -0.0033(10)
C322 0.050(2) 0.0246(15) 0.0313(17) 0.0038(13) 0.0181(16) 0.0049(14)
C323 0.053(2) 0.0323(17) 0.0324(17) 0.0097(14) 0.0160(16) 0.0022(16)
C324 0.0292(16) 0.0248(14) 0.0347(17) 0.0044(13) 0.0034(13) -0.0021(12)
C325 0.0351(17) 0.0223(14) 0.0344(17) -0.0004(12) 0.0034(14) 0.0039(13)
C326 0.0308(16) 0.0241(14) 0.0272(15) 0.0016(11) 0.0061(12) 0.0026(12)
C327 0.047(2) 0.0279(16) 0.043(2) 0.0112(15) 0.0073(17) 0.0015(16)
C328 0.070(3) 0.066(3) 0.060(3) 0.032(3) 0.021(3) 0.032(3)
Yb2 0.01464(5) 0.01952(6) 0.01627(6) -0.00521(4) 0.00327(4) -0.00026(4)
O2 0.0222(10) 0.0195(9) 0.0230(10) -0.0030(8) 0.0089(8) 0.0019(8)
C2 0.044(2) 0.0334(18) 0.043(2) 0.0008(15) 0.0225(17) 0.0029(15)
C40 0.0156(13) 0.063(2) 0.0168(13) 0.0020(14) 0.0055(10) 0.0032(14)
O41 0.0147(9) 0.0298(10) 0.0167(9) -0.0037(8) 0.0037(7) -0.0030(8)
O42 0.0200(10) 0.0313(11) 0.0178(9) -0.0048(8) 0.0061(8) -0.0005(8)
C410 0.0156(12) 0.0356(15) 0.0159(12) -0.0024(11) 0.0039(10) 0.0005(11)
C411 0.0168(13) 0.0475(19) 0.0160(12) 0.0012(12) 0.0038(10) 0.0025(12)
C412 0.0191(14) 0.053(2) 0.0204(14) 0.0006(14) 0.0051(11) 0.0007(14)
C413 0.0170(13) 0.058(2) 0.0234(15) 0.0007(15) 0.0001(11) 0.0022(14)
C414 0.0219(15) 0.056(2) 0.0215(14) 0.0009(14) 0.0003(12) 0.0053(15)
C415 0.0259(16) 0.069(3) 0.0183(14) 0.0035(15) 0.0048(12) 0.0037(16)
C416 0.0204(14) 0.063(2) 0.0199(14) 0.0019(14) 0.0049(11) -0.0006(15)
C417 0.0254(16) 0.070(3) 0.0210(15) 0.0016(16) -0.0013(12) 0.0088(17)
C418 0.036(2) 0.069(3) 0.041(2) 0.002(2) -0.0088(17) 0.002(2)
C420 0.0203(12) 0.0235(12) 0.0162(12) -0.0008(10) 0.0062(10) 0.0036(10)
C421 0.0234(13) 0.0273(14) 0.0166(12) -0.0012(10) 0.0084(10) 0.0015(11)
C422 0.0282(16) 0.057(2) 0.0198(14) -0.0061(14) 0.0092(12) -0.0128(16)
C423 0.0353(19) 0.062(3) 0.0286(17) -0.0058(16) 0.0176(15) -0.0157(18)
C424 0.0436(19) 0.0310(16) 0.0229(14) 0.0029(12) 0.0156(14) 0.0021(14)
C425 0.0396(19) 0.056(2) 0.0179(14) 0.0044(14) 0.0092(13) 0.0112(17)
C426 0.0246(15) 0.051(2) 0.0197(14) 0.0016(13) 0.0062(12) 0.0083(14)
C427 0.053(2) 0.042(2) 0.0268(16) 0.0047(14) 0.0213(16) -0.0017(17)
C428 0.052(2) 0.060(3) 0.0307(18) 0.0031(17) 0.0230(18) 0.003(2)
C50 0.0170(12) 0.0177(11) 0.0235(13) -0.0059(10) 0.0043(10) -0.0004(9)
O51 0.0146(8) 0.0196(9) 0.0199(9) -0.0059(7) 0.0013(7) -0.0003(7)
O52 0.0185(9) 0.0236(10) 0.0270(11) -0.0108(8) 0.0022(8) 0.0009(8)
C510 0.0191(12) 0.0170(11) 0.0163(11) -0.0026(9) 0.0065(9) 0.0017(9)
C511 0.0174(11) 0.0167(11) 0.0182(11) -0.0032(9) 0.0046(9) -0.0002(9)
C512 0.0192(13) 0.0198(12) 0.0325(15) -0.0064(11) 0.0077(11) 0.0007(10)
C513 0.0236(14) 0.0212(14) 0.0444(19) -0.0132(13) 0.0058(13) 0.0009(11)
C514 0.0235(14) 0.0301(16) 0.0345(17) -0.0118(13) 0.0073(13) 0.0032(12)
C515 0.0203(14) 0.0290(15) 0.0379(17) -0.0081(13) 0.0113(13) 0.0034(11)
C516 0.0189(12) 0.0214(12) 0.0267(14) -0.0043(11) 0.0074(11) -0.0012(10)
C517 0.0331(19) 0.043(2) 0.056(2) -0.0247(19) 0.0132(18) 0.0044(16)
C518 0.061(3) 0.089(4) 0.089(4) -0.058(4) 0.034(3) -0.015(3)
C520 0.0148(11) 0.0180(11) 0.0177(11) -0.0020(9) 0.0051(9) 0.0003(9)
C521 0.0140(11) 0.0208(12) 0.0212(12) -0.0054(10) 0.0025(9) -0.0012(9)
C522 0.0187(12) 0.0211(13) 0.0257(14) -0.0048(10) 0.0026(10) -0.0019(10)
C523 0.0222(14) 0.0250(14) 0.0249(14) -0.0018(11) 0.0022(11) 0.0013(11)
C524 0.0185(13) 0.0341(16) 0.0221(13) -0.0034(12) 0.0039(10) 0.0022(11)
C525 0.0203(13) 0.0306(15) 0.0292(15) -0.0018(12) 0.0086(12) -0.0023(11)
C526 0.0208(13) 0.0234(13) 0.0251(14) -0.0025(10) 0.0095(11) -0.0010(10)
C527 0.0191(14) 0.048(2) 0.0345(18) 0.0000(15) 0.0030(13) 0.0016(14)
C528 0.0252(18) 0.082(3) 0.037(2) 0.008(2) -0.0055(15) -0.0049(19)
C60 0.0284(14) 0.0191(12) 0.0198(13) -0.0042(10) 0.0050(11) 0.0020(11)
O61 0.0214(9) 0.0204(9) 0.0175(9) -0.0046(7) 0.0064(7) 0.0006(7)
O62 0.0215(10) 0.0212(9) 0.0244(10) -0.0050(8) 0.0077(8) -0.0013(8)
C610 0.0171(12) 0.0192(12) 0.0189(12) -0.0050(9) 0.0050(9) -0.0021(9)
C611 0.0178(11) 0.0206(12) 0.0179(11) -0.0029(9) 0.0069(9) -0.0008(10)
C612 0.0280(14) 0.0245(13) 0.0167(12) 0.0014(10) 0.0044(10) 0.0067(11)
C613 0.0326(16) 0.0300(15) 0.0160(12) -0.0023(11) 0.0083(11) 0.0063(12)
C614 0.0224(13) 0.0272(14) 0.0196(13) -0.0033(11) 0.0068(10) 0.0049(11)
C615 0.0299(15) 0.0270(14) 0.0191(13) 0.0025(11) 0.0085(11) 0.0099(12)
C616 0.0264(14) 0.0256(13) 0.0162(12) -0.0017(10) 0.0068(10) 0.0055(11)
C617 0.0384(18) 0.0377(18) 0.0218(14) -0.0004(13) 0.0112(13) 0.0162(15)
C618 0.0339(17) 0.0262(15) 0.0405(19) -0.0082(14) 0.0142(15) 0.0028(13)
C620 0.0189(12) 0.0208(12) 0.0235(13) -0.0036(10) 0.0037(10) -0.0015(10)
C621 0.0257(14) 0.0216(13) 0.0225(13) -0.0012(11) 0.0026(11) 0.0020(11)
C622 0.0436(19) 0.0229(14) 0.0244(15) 0.0003(12) 0.0065(13) 0.0054(13)
C623 0.049(2) 0.0288(16) 0.0277(16) 0.0041(13) 0.0056(15) 0.0046(15)
C624 0.0346(18) 0.0242(15) 0.0341(17) 0.0011(13) -0.0008(14) 0.0033(13)
C625 0.0356(18) 0.0262(15) 0.0365(18) -0.0032(13) 0.0053(14) 0.0087(13)
C626 0.0319(16) 0.0242(14) 0.0274(15) -0.0035(12) 0.0040(12) 0.0059(12)
C627 0.046(2) 0.0299(17) 0.040(2) 0.0066(15) -0.0010(17) 0.0039(16)
C628 0.045(2) 0.042(2) 0.053(3) 0.0156(19) 0.0004(19) 0.0010(18)

loop_
_atom_type_symbol
_atom_type_description
_atom_type_scat_dispersion_real
_atom_type_scat_dispersion_imag
_atom_type_scat_source
C C 0.0033 0.0016 'International Tables Vol C Tables 4.2.6.8 and 6.1.1.4'
H H 0.0000 0.0000 'International Tables Vol C Tables 4.2.6.8 and 6.1.1.4'
O O 0.0106 0.0060 'International Tables Vol C Tables 4.2.6.8 and 6.1.1.4'
Yb Yb -0.3850 5.5486 'International Tables Vol C Tables 4.2.6.8 and 6.1.1.4'

loop_
_geom_angle_atom_site_label_1
_geom_angle_atom_site_label_2
_geom_angle_atom_site_label_3
_geom_angle
O32 Yb1 O12 129.27(9)
O32 Yb1 O11 79.98(8)
O12 Yb1 O11 75.02(8)
O32 Yb1 O21 79.37(8)
O12 Yb1 O21 74.06(8)
O11 Yb1 O21 117.00(8)
O32 Yb1 O31 75.42(8)
O12 Yb1 O31 141.02(8)
O11 Yb1 O31 82.22(8)
O21 Yb1 O31 144.91(8)
O32 Yb1 O22 92.61(8)
O12 Yb1 O22 120.41(8)
O11 Yb1 O22 163.49(7)
O21 Yb1 O22 75.50(8)
O31 Yb1 O22 81.63(8)
O32 Yb1 O1 152.04(8)
O12 Yb1 O1 76.41(9)
O11 Yb1 O1 99.85(9)
O21 Yb1 O1 123.53(9)
O31 Yb1 O1 76.86(8)
O22 Yb1 O1 79.79(9)
C1 O1 Yb1 128.7(2)
C1 O1 H1 109.5
Yb1 O1 H1 120.4
O1 C1 H1A 109.5
O1 C1 H1B 109.5
H1A C1 H1B 109.5
O1 C1 H1C 109.5
H1A C1 H1C 109.5
H1B C1 H1C 109.5
C120 C10 C110 123.4(3)
C120 C10 H10 118.3
C110 C10 H10 118.3
C110 O11 Yb1 135.50(19)
C120 O12 Yb1 137.3(2)
O11 C110 C10 124.6(3)
O11 C110 C111 116.8(2)
C10 C110 C111 118.5(3)
C112 C111 C116 117.9(3)
C112 C111 C110 122.3(3)
C116 C111 C110 119.8(3)
C113 C112 C111 120.8(3)
C113 C112 H112 119.6
C111 C112 H112 119.6
C112 C113 C114 121.6(3)
C112 C113 H113 119.2
C114 C113 H113 119.2
C113 C114 C115 117.8(3)
C113 C114 C117 119.4(4)
C115 C114 C117 122.9(4)
C116 C115 C114 121.0(3)
C116 C115 H115 119.5
C114 C115 H115 119.5
C115 C116 C111 120.9(3)
C115 C116 H116 119.5
C111 C116 H116 119.5
C118 C117 C114 119.4(4)
C118 C117 H11A 107.5
C114 C117 H11A 107.5
C118 C117 H11B 107.5
C114 C117 H11B 107.5
H11A C117 H11B 107.0
C117 C118 H11C 109.5
C117 C118 H11D 109.5
H11C C118 H11D 109.5
C117 C118 H11E 109.5
H11C C118 H11E 109.5
H11D C118 H11E 109.5
O12 C120 C10 123.5(3)
O12 C120 C121 116.3(3)
C10 C120 C121 120.3(3)
C126 C121 C122 118.7(3)
C126 C121 C120 118.4(3)
C122 C121 C120 122.9(3)
C123 C122 C121 120.7(4)
C123 C122 H122 119.6
C121 C122 H122 119.6
C124 C123 C122 120.9(4)
C124 C123 H123 119.5
C122 C123 H123 119.5
C123 C124 C125 118.6(4)
C123 C124 C127 119.2(5)
C125 C124 C127 122.2(5)
C124 C125 C126 121.3(5)
C124 C125 H125 119.4
C126 C125 H125 119.4
C121 C126 C125 119.8(4)
C121 C126 H126 120.1
C125 C126 H126 120.1
C128 C127 C124 111.8(4)
C128 C127 H12A 109.3
C124 C127 H12A 109.3
C128 C127 H12B 109.3
C124 C127 H12B 109.3
H12A C127 H12B 107.9
C127 C128 H12C 109.5
C127 C128 H12D 109.5
H12C C128 H12D 109.5
C127 C128 H12E 109.5
H12C C128 H12E 109.5
H12D C128 H12E 109.5
C220 C20 C210 124.7(3)
C220 C20 H20 117.7
C210 C20 H20 117.7
C210 O21 Yb1 136.6(2)
C220 O22 Yb1 131.89(18)
O21 C210 C20 123.8(3)
O21 C210 C211 116.8(3)
C20 C210 C211 119.4(3)
C216 C211 C212 118.5(3)
C216 C211 C210 119.3(3)
C212 C211 C210 122.2(3)
C213 C212 C211 120.3(3)
C213 C212 H212 119.8
C211 C212 H212 119.8
C212 C213 C214 121.5(3)
C212 C213 H213 119.3
C214 C213 H213 119.3
C215 C214 C213 118.0(3)
C215 C214 C217 121.5(3)
C213 C214 C217 120.5(3)
C214 C215 C216 121.1(3)
C214 C215 H215 119.5
C216 C215 H215 119.5
C215 C216 C211 120.6(3)
C215 C216 H216 119.7
C211 C216 H216 119.7
C214 C217 C218 111.7(5)
C214 C217 H21A 109.3
C218 C217 H21A 109.3
C214 C217 H21B 109.3
C218 C217 H21B 109.3
H21A C217 H21B 107.9
C217 C218 H21C 109.5
C217 C218 H21D 109.5
H21C C218 H21D 109.5
C217 C218 H21E 109.5
H21C C218 H21E 109.5
H21D C218 H21E 109.5
O22 C220 C20 125.0(3)
O22 C220 C221 118.2(2)
C20 C220 C221 116.8(3)
C226 C221 C222 118.2(3)
C226 C221 C220 121.8(3)
C222 C221 C220 120.0(3)
C223 C222 C221 121.3(3)
C223 C222 H222 119.3
C221 C222 H222 119.3
C224 C223 C222 121.3(3)
C224 C223 H223 119.4
C222 C223 H223 119.4
C223 C224 C225 117.6(3)
C223 C224 C227 121.4(4)
C225 C224 C227 121.0(3)
C224 C225 C226 121.9(3)
C224 C225 H225 119.1
C226 C225 H225 119.1
C221 C226 C225 119.7(3)
C221 C226 H226 120.1
C225 C226 H226 120.1
C224 C227 C228 111.4(4)
C224 C227 H22A 109.4
C228 C227 H22A 109.4
C224 C227 H22B 109.4
C228 C227 H22B 109.4
H22A C227 H22B 108.0
C227 C228 H22C 109.5
C227 C228 H22D 109.5
H22C C228 H22D 109.5
C227 C228 H22E 109.5
H22C C228 H22E 109.5
H22D C228 H22E 109.5
C320 C30 C310 123.7(3)
C320 C30 H30 118.2
C310 C30 H30 118.2
C310 O31 Yb1 133.89(19)
C320 O32 Yb1 134.79(19)
O31 C310 C30 124.4(3)
O31 C310 C311 116.1(3)
C30 C310 C311 119.5(3)
C316 C311 C312 117.2(3)
C316 C311 C310 118.8(3)
C312 C311 C310 123.9(3)
C311 C312 C313 121.0(3)
C311 C312 H312 119.5
C313 C312 H312 119.5
C314 C313 C312 121.6(3)
C314 C313 H313 119.2
C312 C313 H313 119.2
C315 C314 C313 117.2(3)
C315 C314 C317 122.0(3)
C313 C314 C317 120.8(3)
C314 C315 C316 121.3(3)
C314 C315 H315 119.3
C316 C315 H315 119.3
C311 C316 C315 121.6(3)
C311 C316 H316 119.2
C315 C316 H316 119.2
C318 C317 C314 116.0(3)
C318 C317 H31A 108.3
C314 C317 H31A 108.3
C318 C317 H31B 108.3
C314 C317 H31B 108.3
H31A C317 H31B 107.4
C317 C318 H31C 109.5
C317 C318 H31D 109.5
H31C C318 H31D 109.5
C317 C318 H31E 109.5
H31C C318 H31E 109.5
H31D C318 H31E 109.5
O32 C320 C30 123.6(3)
O32 C320 C321 115.3(3)
C30 C320 C321 121.0(3)
C326 C321 C322 118.1(3)
C326 C321 C320 117.6(3)
C322 C321 C320 124.2(3)
C323 C322 C321 120.1(3)
C323 C322 H322 120.0
C321 C322 H322 120.0
C324 C323 C322 122.0(3)
C324 C323 H323 119.0
C322 C323 H323 119.0
C323 C324 C325 117.9(3)
C323 C324 C327 121.8(3)
C325 C324 C327 120.3(3)
C324 C325 C326 120.4(3)
C324 C325 H325 119.8
C326 C325 H325 119.8
C321 C326 C325 121.5(3)
C321 C326 H326 119.3
C325 C326 H326 119.3
C324 C327 C328 112.7(3)
C324 C327 H32A 109.0
C328 C327 H32A 109.0
C324 C327 H32B 109.0
C328 C327 H32B 109.0
H32A C327 H32B 107.8
C327 C328 H32C 109.5
C327 C328 H32D 109.5
H32C C328 H32D 109.5
C327 C328 H32E 109.5
H32C C328 H32E 109.5
H32D C328 H32E 109.5
O41 Yb2 O52 109.60(8)
O41 Yb2 O62 78.74(8)
O52 Yb2 O62 77.29(8)
O41 Yb2 O42 75.27(7)
O52 Yb2 O42 74.84(8)
O62 Yb2 O42 132.31(8)
O41 Yb2 O61 88.41(7)
O52 Yb2 O61 142.77(8)
O62 Yb2 O61 74.66(7)
O42 Yb2 O61 142.32(8)
O41 Yb2 O51 173.62(7)
O52 Yb2 O51 75.84(7)
O62 Yb2 O51 99.65(8)
O42 Yb2 O51 109.88(7)
O61 Yb2 O51 85.22(7)
O41 Yb2 O2 98.64(8)
O52 Yb2 O2 129.86(8)
O62 Yb2 O2 150.42(7)
O42 Yb2 O2 73.48(8)
O61 Yb2 O2 75.82(7)
O51 Yb2 O2 79.67(7)
C2 O2 Yb2 130.17(19)
C2 O2 H2 109.5
Yb2 O2 H2 120.2
O2 C2 H2A 109.5
O2 C2 H2B 109.5
H2A C2 H2B 109.5
O2 C2 H2C 109.5
H2A C2 H2C 109.5
H2B C2 H2C 109.5
C410 C40 C420 124.1(3)
C410 C40 H40 118.0
C420 C40 H40 118.0
C410 O41 Yb2 136.38(18)
C420 O42 Yb2 135.75(19)
O41 C410 C40 124.0(3)
O41 C410 C411 115.9(2)
C40 C410 C411 120.1(3)
C412 C411 C416 117.9(3)
C412 C411 C410 123.5(3)
C416 C411 C410 118.5(3)
C411 C412 C413 121.2(3)
C411 C412 H412 119.4
C413 C412 H412 119.4
C412 C413 C414 121.0(3)
C412 C413 H413 119.5
C414 C413 H413 119.5
C413 C414 C415 117.8(3)
C413 C414 C417 121.0(3)
C415 C414 C417 121.2(3)
C416 C415 C414 121.2(3)
C416 C415 H415 119.4
C414 C415 H415 119.4
C415 C416 C411 120.8(3)
C415 C416 H416 119.6
C411 C416 H416 119.6
C414 C417 C418 111.6(3)
C414 C417 H41A 109.3
C418 C417 H41A 109.3
C414 C417 H41B 109.3
C418 C417 H41B 109.3
H41A C417 H41B 108.0
C417 C418 H41C 109.5
C417 C418 H41D 109.5
H41C C418 H41D 109.5
C417 C418 H41E 109.5
H41C C418 H41E 109.5
H41D C418 H41E 109.5
O42 C420 C40 123.5(3)
O42 C420 C421 117.0(3)
C40 C420 C421 119.5(3)
C426 C421 C422 118.1(3)
C426 C421 C420 119.2(3)
C422 C421 C420 122.7(3)
C423 C422 C421 120.7(3)
C423 C422 H422 119.7
C421 C422 H422 119.7
C424 C423 C422 121.2(3)
C424 C423 H423 119.4
C422 C423 H423 119.4
C425 C424 C423 117.7(3)
C425 C424 C427 122.1(3)
C423 C424 C427 120.1(3)
C424 C425 C426 121.8(3)
C424 C425 H425 119.1
C426 C425 H425 119.1
C421 C426 C425 120.5(3)
C421 C426 H426 119.8
C425 C426 H426 119.8
C428 C427 C424 111.7(3)
C428 C427 H42A 109.3
C424 C427 H42A 109.3
C428 C427 H42B 109.3
C424 C427 H42B 109.3
H42A C427 H42B 107.9
C427 C428 H42C 109.5
C427 C428 H42D 109.5
H42C C428 H42D 109.5
C427 C428 H42E 109.5
H42C C428 H42E 109.5
H42D C428 H42E 109.5
C520 C50 C510 124.0(3)
C520 C50 H50 118.0
C510 C50 H50 118.0
C520 O51 Yb2 132.99(17)
C510 O52 Yb2 137.11(18)
O52 C510 C50 123.7(2)
O52 C510 C511 117.3(2)
C50 C510 C511 118.9(2)
C512 C511 C516 118.7(3)
C512 C511 C510 122.3(2)
C516 C511 C510 118.9(2)
C513 C512 C511 120.3(3)
C513 C512 H512 119.8
C511 C512 H512 119.8
C512 C513 C514 121.4(3)
C512 C513 H513 119.3
C514 C513 H513 119.3
C513 C514 C515 118.0(3)
C513 C514 C517 121.2(3)
C515 C514 C517 120.7(3)
C516 C515 C514 121.0(3)
C516 C515 H515 119.5
C514 C515 H515 119.5
C515 C516 C511 120.5(3)
C515 C516 H516 119.8
C511 C516 H516 119.8
C518 C517 C514 116.1(4)
C518 C517 H51A 108.3
C514 C517 H51A 108.3
C518 C517 H51B 108.3
C514 C517 H51B 108.3
H51A C517 H51B 107.4
C517 C518 H51C 109.5
C517 C518 H51D 109.5
H51C C518 H51D 109.5
C517 C518 H51E 109.5
H51C C518 H51E 109.5
H51D C518 H51E 109.5
O51 C520 C50 125.0(2)
O51 C520 C521 117.5(2)
C50 C520 C521 117.4(2)
C522 C521 C526 118.6(3)
C522 C521 C520 120.7(3)
C526 C521 C520 120.7(3)
C523 C522 C521 121.0(3)
C523 C522 H522 119.5
C521 C522 H522 119.5
C522 C523 C524 120.7(3)
C522 C523 H523 119.6
C524 C523 H523 119.6
C523 C524 C525 118.1(3)
C523 C524 C527 121.1(3)
C525 C524 C527 120.8(3)
C526 C525 C524 121.5(3)
C526 C525 H525 119.2
C524 C525 H525 119.2
C525 C526 C521 120.1(3)
C525 C526 H526 119.9
C521 C526 H526 120.0
C524 C527 C528 114.6(3)
C524 C527 H52A 108.6
C528 C527 H52A 108.6
C524 C527 H52B 108.6
C528 C527 H52B 108.6
H52A C527 H52B 107.6
C527 C528 H52C 109.5
C527 C528 H52D 109.5
H52C C528 H52D 109.5
C527 C528 H52E 109.5
H52C C528 H52E 109.5
H52D C528 H52E 109.5
C610 C60 C620 123.3(3)
C610 C60 H60 118.3
C620 C60 H60 118.3
C610 O61 Yb2 134.33(18)
C620 O62 Yb2 134.90(19)
O61 C610 C60 124.2(3)
O61 C610 C611 115.7(2)
C60 C610 C611 120.1(2)
C616 C611 C612 117.5(3)
C616 C611 C610 119.0(2)
C612 C611 C610 123.5(3)
C613 C612 C611 120.9(3)
C613 C612 H612 119.5
C611 C612 H612 119.5
C612 C613 C614 121.5(3)
C612 C613 H613 119.3
C614 C613 H613 119.3
C613 C614 C615 117.8(3)
C613 C614 C617 120.4(3)
C615 C614 C617 121.8(3)
C616 C615 C614 120.5(3)
C616 C615 H615 119.8
C614 C615 H615 119.8
C611 C616 C615 121.8(3)
C611 C616 H616 119.1
C615 C616 H616 119.1
C618 C617 C614 115.8(3)
C618 C617 H61A 108.3
C614 C617 H61A 108.3
C618 C617 H61B 108.3
C614 C617 H61B 108.3
H61A C617 H61B 107.4
C617 C618 H61C 109.5
C617 C618 H61D 109.5
H61C C618 H61D 109.5
C617 C618 H61E 109.5
H61C C618 H61E 109.5
H61D C618 H61E 109.5
O62 C620 C60 123.8(3)
O62 C620 C621 116.2(3)
C60 C620 C621 120.0(3)
C626 C621 C622 118.3(3)
C626 C621 C620 118.3(3)
C622 C621 C620 123.4(3)
C623 C622 C621 120.7(3)
C623 C622 H622 119.6
C621 C622 H622 119.6
C622 C623 C624 121.2(3)
C622 C623 H623 119.4
C624 C623 H623 119.4
C625 C624 C623 117.8(3)
C625 C624 C627 121.6(3)
C623 C624 C627 120.7(3)
C626 C625 C624 121.3(3)
C626 C625 H625 119.4
C624 C625 H625 119.4
C625 C626 C621 120.7(3)
C625 C626 H626 119.6
C621 C626 H626 119.6
C624 C627 C628 112.6(3)
C624 C627 H62A 109.1
C628 C627 H62A 109.1
C624 C627 H62B 109.1
C628 C627 H62B 109.1
H62A C627 H62B 107.8
C627 C628 H62C 109.5
C627 C628 H62D 109.5
H62C C628 H62D 109.5
C627 C628 H62E 109.5
H62C C628 H62E 109.5
H62D C628 H62E 109.5

loop_
_geom_bond_atom_site_label_1
_geom_bond_atom_site_label_2
_geom_bond_distance
Yb1 O32 2.224(2)
Yb1 O12 2.231(2)
Yb1 O11 2.237(2)
Yb1 O21 2.244(2)
Yb1 O31 2.268(2)
Yb1 O22 2.301(2)
Yb1 O1 2.326(2)
O1 C1 1.450(5)
O1 H1 0.8400
C1 H1A 0.9800
C1 H1B 0.9800
C1 H1C 0.9800
C10 C120 1.396(4)
C10 C110 1.403(4)
C10 H10 0.9500
O11 C110 1.273(3)
O12 C120 1.268(4)
C110 C111 1.496(4)
C111 C112 1.390(4)
C111 C116 1.401(4)
C112 C113 1.381(5)
C112 H112 0.9500
C113 C114 1.391(5)
C113 H113 0.9500
C114 C115 1.392(5)
C114 C117 1.516(6)
C115 C116 1.386(5)
C115 H115 0.9500
C116 H116 0.9500
C117 C118 1.453(7)
C117 H11A 0.9900
C117 H11B 0.9900
C118 H11C 0.9800
C118 H11D 0.9800
C118 H11E 0.9800
C120 C121 1.503(4)
C121 C126 1.390(5)
C121 C122 1.397(5)
C122 C123 1.393(5)
C122 H122 0.9500
C123 C124 1.374(8)
C123 H123 0.9500
C124 C125 1.391(8)
C124 C127 1.511(6)
C125 C126 1.400(5)
C125 H125 0.9500
C126 H126 0.9500
C127 C128 1.491(4)
C127 H12A 0.9900
C127 H12B 0.9900
C128 H12C 0.9800
C128 H12D 0.9800
C128 H12E 0.9800
C20 C220 1.394(4)
C20 C210 1.403(4)
C20 H20 0.9500
O21 C210 1.259(4)
O22 C220 1.288(3)
C210 C211 1.493(4)
C211 C216 1.392(4)
C211 C212 1.394(4)
C212 C213 1.385(4)
C212 H212 0.9500
C213 C214 1.391(5)
C213 H213 0.9500
C214 C215 1.384(5)
C214 C217 1.514(5)
C215 C216 1.391(4)
C215 H215 0.9500
C216 H216 0.9500
C217 C218 1.532(9)
C217 H21A 0.9900
C217 H21B 0.9900
C218 H21C 0.9800
C218 H21D 0.9800
C218 H21E 0.9800
C220 C221 1.488(4)
C221 C226 1.392(4)
C221 C222 1.396(4)
C222 C223 1.384(5)
C222 H222 0.9500
C223 C224 1.382(5)
C223 H223 0.9500
C224 C225 1.394(5)
C224 C227 1.498(5)
C225 C226 1.400(5)
C225 H225 0.9500
C226 H226 0.9500
C227 C228 1.536(6)
C227 H22A 0.9900
C227 H22B 0.9900
C228 H22C 0.9800
C228 H22D 0.9800
C228 H22E 0.9800
C30 C320 1.403(4)
C30 C310 1.409(4)
C30 H30 0.9500
O31 C310 1.275(3)
O32 C320 1.275(4)
C310 C311 1.498(4)
C311 C316 1.380(4)
C311 C312 1.388(4)
C312 C313 1.391(5)
C312 H312 0.9500
C313 C314 1.383(5)
C313 H313 0.9500
C314 C315 1.380(5)
C314 C317 1.516(5)
C315 C316 1.391(5)
C315 H315 0.9500
C316 H316 0.9500
C317 C318 1.504(6)
C317 H31A 0.9900
C317 H31B 0.9900
C318 H31C 0.9800
C318 H31D 0.9800
C318 H31E 0.9800
C320 C321 1.498(4)
C321 C326 1.392(4)
C321 C322 1.393(4)
C322 C323 1.390(5)
C322 H322 0.9500
C323 C324 1.389(5)
C323 H323 0.9500
C324 C325 1.389(5)
C324 C327 1.516(5)
C325 C326 1.394(4)
C325 H325 0.9500
C326 H326 0.9500
C327 C328 1.538(6)
C327 H32A 0.9900
C327 H32B 0.9900
C328 H32C 0.9800
C328 H32D 0.9800
C328 H32E 0.9800
Yb2 O41 2.208(2)
Yb2 O52 2.229(2)
Yb2 O62 2.251(2)
Yb2 O42 2.261(2)
Yb2 O61 2.2612(19)
Yb2 O51 2.2880(19)
Yb2 O2 2.343(2)
O2 C2 1.461(4)
O2 H2 0.8400
C2 H2A 0.9800
C2 H2B 0.9800
C2 H2C 0.9800
C40 C410 1.395(4)
C40 C420 1.401(4)
C40 H40 0.9500
O41 C410 1.272(3)
O42 C420 1.264(3)
C410 C411 1.493(4)
C411 C412 1.388(4)
C411 C416 1.398(4)
C412 C413 1.389(4)
C412 H412 0.9500
C413 C414 1.393(5)
C413 H413 0.9500
C414 C415 1.395(5)
C414 C417 1.503(5)
C415 C416 1.387(5)
C415 H415 0.9500
C416 H416 0.9500
C417 C418 1.517(7)
C417 H41A 0.9900
C417 H41B 0.9900
C418 H41C 0.9800
C418 H41D 0.9800
C418 H41E 0.9800
C420 C421 1.495(4)
C421 C426 1.388(4)
C421 C422 1.396(4)
C422 C423 1.393(5)
C422 H422 0.9500
C423 C424 1.389(5)
C423 H423 0.9500
C424 C425 1.379(5)
C424 C427 1.512(4)
C425 C426 1.395(5)
C425 H425 0.9500
C426 H426 0.9500
C427 C428 1.509(6)
C427 H42A 0.9900
C427 H42B 0.9900
C428 H42C 0.9800
C428 H42D 0.9800
C428 H42E 0.9800
C50 C520 1.392(4)
C50 C510 1.419(4)
C50 H50 0.9500
O51 C520 1.291(3)
O52 C510 1.259(3)
C510 C511 1.485(4)
C511 C512 1.392(4)
C511 C516 1.394(4)
C512 C513 1.387(4)
C512 H512 0.9500
C513 C514 1.388(5)
C513 H513 0.9500
C514 C515 1.394(5)
C514 C517 1.517(5)
C515 C516 1.387(4)
C515 H515 0.9500
C516 H516 0.9500
C517 C518 1.472(6)
C517 H51A 0.9900
C517 H51B 0.9900
C518 H51C 0.9800
C518 H51D 0.9800
C518 H51E 0.9800
C520 C521 1.494(4)
C521 C522 1.393(4)
C521 C526 1.397(4)
C522 C523 1.393(4)
C522 H522 0.9500
C523 C524 1.394(4)
C523 H523 0.9500
C524 C525 1.394(5)
C524 C527 1.518(4)
C525 C526 1.391(4)
C525 H525 0.9500
C526 H526 0.9500
C527 C528 1.531(5)
C527 H52A 0.9900
C527 H52B 0.9900
C528 H52C 0.9800
C528 H52D 0.9800
C528 H52E 0.9800
C60 C610 1.401(4)
C60 C620 1.413(4)
C60 H60 0.9500
O61 C610 1.281(3)
O62 C620 1.268(4)
C610 C611 1.503(4)
C611 C616 1.389(4)
C611 C612 1.402(4)
C612 C613 1.387(4)
C612 H612 0.9500
C613 C614 1.394(4)
C613 H613 0.9500
C614 C615 1.398(4)
C614 C617 1.519(4)
C615 C616 1.394(4)
C615 H615 0.9500
C616 H616 0.9500
C617 C618 1.516(5)
C617 H61A 0.9900
C617 H61B 0.9900
C618 H61C 0.9800
C618 H61D 0.9800
C618 H61E 0.9800
C620 C621 1.502(4)
C621 C626 1.393(4)
C621 C622 1.401(4)
C622 C623 1.387(5)
C622 H622 0.9500
C623 C624 1.398(5)
C623 H623 0.9500
C624 C625 1.394(5)
C624 C627 1.514(5)
C625 C626 1.390(5)
C625 H625 0.9500
C626 H626 0.9500
C627 C628 1.521(6)
C627 H62A 0.9900
C627 H62B 0.9900
C628 H62C 0.9800
C628 H62D 0.9800
C628 H62E 0.9800

loop_
_geom_hbond_atom_site_label_D
_geom_hbond_atom_site_label_H
_geom_hbond_atom_site_label_A
_geom_hbond_distance_DH
_geom_hbond_distance_HA
_geom_hbond_distance_DA
_geom_hbond_angle_DHA
_geom_hbond_site_symmetry_A
_geom_hbond_publ_flag
O1 H1 O1 0.84 2.83 3.371(5) 124.0 3_576 yes
O1 H1 O22 0.84 1.95 2.758(3) 160.2 3_576 yes
O1 H1 O31 0.84 2.74 3.056(4) 103.9 3_576 yes
O2 H2 O2 0.84 2.69 3.299(4) 130.8 3_666 yes
O2 H2 O51 0.84 1.99 2.759(3) 151.9 3_666 yes

loop_
_geom_torsion_atom_site_label_1
_geom_torsion_atom_site_label_2
_geom_torsion_atom_site_label_3
_geom_torsion_atom_site_label_4
_geom_torsion
Yb1 O11 C110 C10 8.8(5)
Yb1 O11 C110 C111 -174.1(2)
C120 C10 C110 O11 -0.1(5)
C120 C10 C110 C111 -177.2(3)
O11 C110 C111 C112 155.2(3)
C10 C110 C111 C112 -27.5(5)
O11 C110 C111 C116 -26.3(4)
C10 C110 C111 C116 151.1(3)
C116 C111 C112 C113 -0.5(5)
C110 C111 C112 C113 178.1(3)
C111 C112 C113 C114 -1.4(7)
C112 C113 C114 C115 1.9(7)
C112 C113 C114 C117 -178.9(5)
C113 C114 C115 C116 -0.6(7)
C117 C114 C115 C116 -179.8(5)
C114 C115 C116 C111 -1.2(6)
C112 C111 C116 C115 1.7(5)
C110 C111 C116 C115 -176.9(3)
C113 C114 C117 C118 178.6(5)
C115 C114 C117 C118 -2.3(10)
Yb1 O12 C120 C10 -1.7(5)
Yb1 O12 C120 C121 179.7(2)
C110 C10 C120 O12 -3.3(5)
C110 C10 C120 C121 175.2(3)
O12 C120 C121 C126 8.8(5)
C10 C120 C121 C126 -169.9(3)
O12 C120 C121 C122 -171.7(3)
C10 C120 C121 C122 9.7(5)
C126 C121 C122 C123 0.3(6)
C120 C121 C122 C123 -179.2(4)
C121 C122 C123 C124 0.2(7)
C122 C123 C124 C125 -0.3(7)
C122 C123 C124 C127 -178.9(4)
C123 C124 C125 C126 -0.3(8)
C127 C124 C125 C126 178.4(5)
C122 C121 C126 C125 -0.9(6)
C120 C121 C126 C125 178.7(4)
C124 C125 C126 C121 0.9(7)
C123 C124 C127 C128 -86.8(7)
C125 C124 C127 C128 94.6(7)
Yb1 O21 C210 C20 2.5(5)
Yb1 O21 C210 C211 -179.7(2)
C220 C20 C210 O21 7.3(5)
C220 C20 C210 C211 -170.5(3)
O21 C210 C211 C216 -15.3(4)
C20 C210 C211 C216 162.6(3)
O21 C210 C211 C212 163.1(3)
C20 C210 C211 C212 -19.0(5)
C216 C211 C212 C213 -1.1(5)
C210 C211 C212 C213 -179.6(3)
C211 C212 C213 C214 0.7(6)
C212 C213 C214 C215 0.2(7)
C212 C213 C214 C217 -179.1(4)
C213 C214 C215 C216 -0.7(6)
C217 C214 C215 C216 178.6(4)
C214 C215 C216 C211 0.3(6)
C212 C211 C216 C215 0.6(5)
C210 C211 C216 C215 179.1(3)
C215 C214 C217 C218 -103.4(5)
C213 C214 C217 C218 75.9(6)
Yb1 O22 C220 C20 -16.4(4)
Yb1 O22 C220 C221 166.72(19)
C210 C20 C220 O22 0.1(5)
C210 C20 C220 C221 177.0(3)
O22 C220 C221 C226 44.4(4)
C20 C220 C221 C226 -132.7(3)
O22 C220 C221 C222 -135.3(3)
C20 C220 C221 C222 47.6(4)
C226 C221 C222 C223 -0.8(5)
C220 C221 C222 C223 178.9(3)
C221 C222 C223 C224 0.4(6)
C222 C223 C224 C225 0.7(5)
C222 C223 C224 C227 -177.6(3)
C223 C224 C225 C226 -1.2(6)
C227 C224 C225 C226 177.0(4)
C222 C221 C226 C225 0.3(5)
C220 C221 C226 C225 -179.5(3)
C224 C225 C226 C221 0.8(6)
C223 C224 C227 C228 76.3(6)
C225 C224 C227 C228 -101.9(5)
Yb1 O31 C310 C30 -4.0(4)
Yb1 O31 C310 C311 177.14(18)
C320 C30 C310 O31 -9.2(5)
C320 C30 C310 C311 169.6(3)
O31 C310 C311 C316 -14.5(4)
C30 C310 C311 C316 166.6(3)
O31 C310 C311 C312 163.7(3)
C30 C310 C311 C312 -15.2(5)
C316 C311 C312 C313 -0.5(6)
C310 C311 C312 C313 -178.7(3)
C311 C312 C313 C314 -0.2(7)
C312 C313 C314 C315 0.1(7)
C312 C313 C314 C317 179.4(4)
C313 C314 C315 C316 0.7(8)
C317 C314 C315 C316 -178.5(5)
C312 C311 C316 C315 1.3(7)
C310 C311 C316 C315 179.6(4)
C314 C315 C316 C311 -1.5(8)
C315 C314 C317 C318 -32.8(6)
C313 C314 C317 C318 148.0(4)
Yb1 O32 C320 C30 20.6(5)
Yb1 O32 C320 C321 -163.2(2)
C310 C30 C320 O32 1.5(5)
C310 C30 C320 C321 -174.6(3)
O32 C320 C321 C326 8.2(4)
C30 C320 C321 C326 -175.4(3)
O32 C320 C321 C322 -170.3(3)
C30 C320 C321 C322 6.0(5)
C326 C321 C322 C323 -0.5(5)
C320 C321 C322 C323 178.0(3)
C321 C322 C323 C324 0.6(6)
C322 C323 C324 C325 -0.5(6)
C322 C323 C324 C327 179.9(4)
C323 C324 C325 C326 0.3(5)
C327 C324 C325 C326 180.0(3)
C322 C321 C326 C325 0.4(5)
C320 C321 C326 C325 -178.3(3)
C324 C325 C326 C321 -0.3(5)
C323 C324 C327 C328 -133.8(4)
C325 C324 C327 C328 46.5(5)
Yb2 O41 C410 C40 -12.7(5)
Yb2 O41 C410 C411 168.1(2)
C420 C40 C410 O41 2.5(6)
C420 C40 C410 C411 -178.2(3)
O41 C410 C411 C412 174.4(3)
C40 C410 C411 C412 -4.9(6)
O41 C410 C411 C416 -8.9(5)
C40 C410 C411 C416 171.8(4)
C416 C411 C412 C413 4.3(6)
C410 C411 C412 C413 -179.0(4)
C411 C412 C413 C414 -3.2(6)
C412 C413 C414 C415 0.2(6)
C412 C413 C414 C417 177.4(4)
C413 C414 C415 C416 1.4(6)
C417 C414 C415 C416 -175.8(4)
C414 C415 C416 C411 -0.1(7)
C412 C411 C416 C415 -2.7(6)
C410 C411 C416 C415 -179.5(4)
C413 C414 C417 C418 -78.8(5)
C415 C414 C417 C418 98.3(5)
Yb2 O42 C420 C40 0.6(5)
Yb2 O42 C420 C421 179.2(2)
C410 C40 C420 O42 3.0(6)
C410 C40 C420 C421 -175.5(3)
O42 C420 C421 C426 -4.1(4)
C40 C420 C421 C426 174.5(3)
O42 C420 C421 C422 176.9(3)
C40 C420 C421 C422 -4.5(5)
C426 C421 C422 C423 -1.0(6)
C420 C421 C422 C423 177.9(4)
C421 C422 C423 C424 0.2(7)
C422 C423 C424 C425 1.0(6)
C422 C423 C424 C427 178.3(4)
C423 C424 C425 C426 -1.3(6)
C427 C424 C425 C426 -178.6(4)
C422 C421 C426 C425 0.7(6)
C420 C421 C426 C425 -178.3(3)
C424 C425 C426 C421 0.5(6)
C425 C424 C427 C428 110.7(4)
C423 C424 C427 C428 -66.5(5)
Yb2 O52 C510 C50 5.1(5)
Yb2 O52 C510 C511 -171.3(2)
C520 C50 C510 O52 -10.0(5)
C520 C50 C510 C511 166.4(3)
O52 C510 C511 C512 -159.1(3)
C50 C510 C511 C512 24.3(4)
O52 C510 C511 C516 23.3(4)
C50 C510 C511 C516 -153.2(3)
C516 C511 C512 C513 0.8(5)
C510 C511 C512 C513 -176.7(3)
C511 C512 C513 C514 1.1(6)
C512 C513 C514 C515 -2.1(6)
C512 C513 C514 C517 179.2(4)
C513 C514 C515 C516 1.1(6)
C517 C514 C515 C516 179.8(4)
C514 C515 C516 C511 0.8(5)
C512 C511 C516 C515 -1.8(5)
C510 C511 C516 C515 175.8(3)
C513 C514 C517 C518 -32.5(7)
C515 C514 C517 C518 148.9(5)
Yb2 O51 C520 C50 10.6(4)
Yb2 O51 C520 C521 -173.15(18)
C510 C50 C520 O51 2.1(5)
C510 C50 C520 C521 -174.1(3)
O51 C520 C521 C522 -44.9(4)
C50 C520 C521 C522 131.6(3)
O51 C520 C521 C526 135.7(3)
C50 C520 C521 C526 -47.8(4)
C526 C521 C522 C523 0.4(4)
C520 C521 C522 C523 -179.0(3)
C521 C522 C523 C524 -0.7(5)
C522 C523 C524 C525 0.2(5)
C522 C523 C524 C527 -179.4(3)
C523 C524 C525 C526 0.6(5)
C527 C524 C525 C526 -179.9(3)
C524 C525 C526 C521 -0.9(5)
C522 C521 C526 C525 0.3(4)
C520 C521 C526 C525 179.7(3)
C523 C524 C527 C528 -46.1(5)
C525 C524 C527 C528 134.4(4)
Yb2 O61 C610 C60 11.0(4)
Yb2 O61 C610 C611 -169.64(18)
C620 C60 C610 O61 8.2(5)
C620 C60 C610 C611 -171.1(3)
O61 C610 C611 C616 -4.9(4)
C60 C610 C611 C616 174.5(3)
O61 C610 C611 C612 174.0(3)
C60 C610 C611 C612 -6.6(4)
C616 C611 C612 C613 1.3(5)
C610 C611 C612 C613 -177.7(3)
C611 C612 C613 C614 0.0(5)
C612 C613 C614 C615 -1.2(5)
C612 C613 C614 C617 179.8(3)
C613 C614 C615 C616 1.2(5)
C617 C614 C615 C616 -179.8(3)
C612 C611 C616 C615 -1.3(5)
C610 C611 C616 C615 177.7(3)
C614 C615 C616 C611 0.1(5)
C613 C614 C617 C618 -153.4(3)
C615 C614 C617 C618 27.6(5)
Yb2 O62 C620 C60 -15.8(4)
Yb2 O62 C620 C621 166.70(19)
C610 C60 C620 O62 -6.1(5)
C610 C60 C620 C621 171.4(3)
O62 C620 C621 C626 -4.9(4)
C60 C620 C621 C626 177.5(3)
O62 C620 C621 C622 172.3(3)
C60 C620 C621 C622 -5.4(5)
C626 C621 C622 C623 1.3(5)
C620 C621 C622 C623 -175.8(3)
C621 C622 C623 C624 -0.1(6)
C622 C623 C624 C625 -1.3(6)
C622 C623 C624 C627 178.0(4)
C623 C624 C625 C626 1.3(6)
C627 C624 C625 C626 -177.9(3)
C624 C625 C626 C621 -0.1(6)
C622 C621 C626 C625 -1.2(5)
C620 C621 C626 C625 176.1(3)
C625 C624 C627 C628 -104.5(5)
C623 C624 C627 C628 76.2(5)
